data_7039812
loop_
_publ_author_name
'Liu, Lei-Lei'
'Yu, Cai-Xia'
'Du, Ji-Min'
'Liu, Shi-Min'
'Cao, Jing-Shuai'
'Ma, Lu-Fang'

_publ_section_title
;
 Construction of five Zn(ii)/Cd(ii) coordination polymers derived from a
 new linear carboxylate/pyridyl ligand: design, synthesis, and
 photocatalytic properties.
;
_journal_issue 31
_journal_name_full 'Dalton transactions (Cambridge, England : 2003)'
_journal_page_first 12352
_journal_page_last 12361
_journal_paper_doi 10.1039/c6dt02312f
_journal_volume 45
_journal_year 2016
_chemical_formula_moiety 'C114 H84 Cd3 N18 O18'
_chemical_formula_sum 'C114 H84 Cd3 N18 O18'
_chemical_formula_weight 2331.19
_chemical_name_systematic
;
 ?
;
_space_group_crystal_system monoclinic
_space_group_IT_number 15
_space_group_name_Hall '-C 2yc'
_space_group_name_H-M_alt 'C 1 2/c 1'
_symmetry_space_group_name_Hall '-C 2yc'
_symmetry_space_group_name_H-M 'C 1 2/c 1'
_atom_sites_solution_hydrogens geom
_atom_sites_solution_primary direct
_atom_sites_solution_secondary difmap
_audit_creation_method SHELXL-2013
_audit_update_record
;
2016-06-28 deposited with the CCDC.
2016-07-05 downloaded from the CCDC.
;
_cell_angle_alpha 90
_cell_angle_beta 115.95(3)
_cell_angle_gamma 90
_cell_formula_units_Z 4
_cell_length_a 41.016(8)
_cell_length_b 7.7837(16)
_cell_length_c 33.699(7)
_cell_measurement_reflns_used 9988
_cell_measurement_temperature 296(2)
_cell_measurement_theta_max 28.29
_cell_measurement_theta_min 2.82
_cell_volume 9674(4)
_computing_cell_refinement 'Bruker SAINT (Bruker, 2003)'
_computing_data_collection 'Bruker APEX2 (Bruker, 2005)'
_computing_data_reduction 'Bruker SAINT (Bruker, 2003)'
_computing_molecular_graphics 'Bruker SHELXTL'
_computing_publication_material 'Bruker SHELXTL'
_computing_structure_refinement 'SHELXL-2013 (Sheldrick, 2013)'
_computing_structure_solution 'SHELXL-2013 (Sheldrick, 2013)'
_diffrn_ambient_temperature 296(2)
_diffrn_measured_fraction_theta_full 0.999
_diffrn_measured_fraction_theta_max 0.996
_diffrn_measurement_device_type 'Bruker APEX-II CCD'
_diffrn_measurement_method '\f and \w scans'
_diffrn_radiation_type MoK\a
_diffrn_radiation_wavelength 0.71073
_diffrn_reflns_av_R_equivalents 0.0253
_diffrn_reflns_av_unetI/netI 0.0227
_diffrn_reflns_Laue_measured_fraction_full 0.999
_diffrn_reflns_Laue_measured_fraction_max 0.996
_diffrn_reflns_limit_h_max 52
_diffrn_reflns_limit_h_min -54
_diffrn_reflns_limit_k_max 10
_diffrn_reflns_limit_k_min -10
_diffrn_reflns_limit_l_max 43
_diffrn_reflns_limit_l_min -44
_diffrn_reflns_number 45341
_diffrn_reflns_point_group_measured_fraction_full 0.999
_diffrn_reflns_point_group_measured_fraction_max 0.996
_diffrn_reflns_theta_full 25.242
_diffrn_reflns_theta_max 28.321
_diffrn_reflns_theta_min 2.022
_diffrn_source 'fine-focus sealed tube'
_exptl_absorpt_coefficient_mu 0.738
_exptl_absorpt_correction_T_max 0.863
_exptl_absorpt_correction_T_min 0.838
_exptl_absorpt_correction_type multi-scan
_exptl_absorpt_process_details sadabs
_exptl_crystal_colour orange
_exptl_crystal_density_diffrn 1.601
_exptl_crystal_density_method 'not measured'
_exptl_crystal_description block
_exptl_crystal_F_000 4728
_exptl_crystal_size_max 0.300
_exptl_crystal_size_mid 0.200
_exptl_crystal_size_min 0.200
_refine_diff_density_max 1.638
_refine_diff_density_min -0.424
_refine_diff_density_rms 0.067
_refine_ls_extinction_method none
_refine_ls_goodness_of_fit_ref 1.022
_refine_ls_hydrogen_treatment constr
_refine_ls_matrix_type full
_refine_ls_number_parameters 690
_refine_ls_number_reflns 12032
_refine_ls_number_restraints 0
_refine_ls_restrained_S_all 1.022
_refine_ls_R_factor_all 0.0406
_refine_ls_R_factor_gt 0.0301
_refine_ls_shift/su_max 0.008
_refine_ls_shift/su_mean 0.000
_refine_ls_structure_factor_coef Fsqd
_refine_ls_weighting_details
;
 w=1/[\s^2^(Fo^2^)+(0.0406P)^2^+6.0224P]
 where P=(Fo^2^+2Fc^2^)/3
;
_refine_ls_weighting_scheme calc
_refine_ls_wR_factor_gt 0.0737
_refine_ls_wR_factor_ref 0.0796
_reflns_Friedel_coverage 0.000
_reflns_number_gt 9847
_reflns_number_total 12032
_reflns_threshold_expression 'I > 2\s(I)'
_cod_data_source_file c6dt02312f2.cif
_cod_data_source_block 2
_cod_depositor_comments 'Adding full bibliography for 7039808--7039812.cif.'
_cod_database_code 7039812
_shelx_space_group_comment
;
The symmetry employed for this shelxl refinement is uniquely defined
by the following loop, which should always be used as a source of
symmetry information in preference to the above space-group names.
They are only intended as comments.
;
_shelx_estimated_absorpt_t_min 0.809
_shelx_estimated_absorpt_t_max 0.866
_shelxl_version_number 2013-2

loop_
_space_group_symop_operation_xyz
'x, y, z'
'-x, y, -z+1/2'
'x+1/2, y+1/2, z'
'-x+1/2, y+1/2, -z+1/2'
'-x, -y, -z'
'x, -y, z-1/2'
'-x+1/2, -y+1/2, -z'
'x+1/2, -y+1/2, z-1/2'

loop_
_atom_site_label
_atom_site_type_symbol
_atom_site_fract_x
_atom_site_fract_y
_atom_site_fract_z
_atom_site_U_iso_or_equiv
_atom_site_adp_type
_atom_site_occupancy
_atom_site_site_symmetry_order
_atom_site_calc_flag
_atom_site_refinement_flags_posn
_atom_site_refinement_flags_adp
_atom_site_refinement_flags_occupancy
Cd1 Cd 0.50043(2) 0.45839(2) 0.41855(2) 0.03475(5) Uani 1 1 d . . .
Cd2 Cd 1.0000 1.14696(3) 0.7500 0.03197(6) Uani 1 2 d S T P
C1 C 0.50148(4) 0.6628(3) 0.33597(5) 0.0344(4) Uani 1 1 d . . .
H1 H 0.4787 0.6118 0.3227 0.041 Uiso 1 1 calc R U .
C2 C 0.51243(5) 0.7639(3) 0.31083(6) 0.0366(4) Uani 1 1 d . . .
H2 H 0.4972 0.7817 0.2811 0.044 Uiso 1 1 calc R U .
C3 C 0.54625(5) 0.8392(3) 0.32987(6) 0.0365(4) Uani 1 1 d . . .
H3 H 0.5540 0.9080 0.3131 0.044 Uiso 1 1 calc R U .
C4 C 0.56855(4) 0.8111(2) 0.37434(6) 0.0308(4) Uani 1 1 d . . .
C5 C 0.55529(4) 0.7089(3) 0.39742(6) 0.0335(4) Uani 1 1 d . . .
H5 H 0.5699 0.6903 0.4273 0.040 Uiso 1 1 calc R U .
C6 C 0.60577(5) 0.8899(3) 0.39529(6) 0.0384(4) Uani 1 1 d . . .
H6A H 0.6193 0.8566 0.3791 0.046 Uiso 1 1 calc R U .
H6B H 0.6039 1.0142 0.3947 0.046 Uiso 1 1 calc R U .
C7 C 0.66011(4) 0.8662(3) 0.46299(6) 0.0336(4) Uani 1 1 d . . .
C8 C 0.68059(5) 0.9678(3) 0.44877(6) 0.0379(4) Uani 1 1 d . . .
H8 H 0.6702 1.0173 0.4208 0.045 Uiso 1 1 calc R U .
C9 C 0.71694(5) 0.9948(3) 0.47678(6) 0.0387(4) Uani 1 1 d . . .
H9 H 0.7308 1.0635 0.4675 0.046 Uiso 1 1 calc R U .
C10 C 0.73280(4) 0.9208(3) 0.51835(6) 0.0340(4) Uani 1 1 d . . .
C11 C 0.71217(5) 0.8158(3) 0.53185(6) 0.0414(5) Uani 1 1 d . . .
H11 H 0.7227 0.7639 0.5595 0.050 Uiso 1 1 calc R U .
C12 C 0.67615(5) 0.7890(3) 0.50419(6) 0.0427(5) Uani 1 1 d . . .
H12 H 0.6624 0.7182 0.5132 0.051 Uiso 1 1 calc R U .
C13 C 0.82037(5) 0.9316(3) 0.60913(6) 0.0342(4) Uani 1 1 d . . .
C14 C 0.84210(5) 1.0268(3) 0.59482(6) 0.0374(4) Uani 1 1 d . . .
H14 H 0.8327 1.0673 0.5660 0.045 Uiso 1 1 calc R U .
C15 C 0.87773(5) 1.0601(3) 0.62399(6) 0.0364(4) Uani 1 1 d . . .
H15 H 0.8922 1.1249 0.6147 0.044 Uiso 1 1 calc R U .
C16 C 0.89227(4) 0.9976(3) 0.66724(6) 0.0331(4) Uani 1 1 d . . .
C17 C 0.87080(5) 0.8997(3) 0.68059(6) 0.0398(4) Uani 1 1 d . . .
H17 H 0.8805 0.8551 0.7091 0.048 Uiso 1 1 calc R U .
C18 C 0.83479(5) 0.8675(3) 0.65168(6) 0.0423(5) Uani 1 1 d . . .
H18 H 0.8204 0.8026 0.6610 0.051 Uiso 1 1 calc R U .
C19 C 0.93066(5) 1.0426(3) 0.69878(6) 0.0401(5) Uani 1 1 d . . .
C20 C 0.57072(4) 0.3838(2) 0.47225(6) 0.0309(4) Uani 1 1 d . . .
C21 C 0.61019(4) 0.3752(2) 0.50388(5) 0.0295(4) Uani 1 1 d . . .
C22 C 0.62262(5) 0.4627(3) 0.54381(6) 0.0345(4) Uani 1 1 d . . .
H22 H 0.6062 0.5213 0.5511 0.041 Uiso 1 1 calc R U .
C23 C 0.65911(5) 0.4635(3) 0.57286(6) 0.0352(4) Uani 1 1 d . . .
H23 H 0.6673 0.5202 0.5998 0.042 Uiso 1 1 calc R U .
C24 C 0.68340(4) 0.3781(3) 0.56108(6) 0.0328(4) Uani 1 1 d . . .
C25 C 0.67124(5) 0.2909(3) 0.52159(6) 0.0401(5) Uani 1 1 d . . .
H25 H 0.6877 0.2340 0.5140 0.048 Uiso 1 1 calc R U .
C26 C 0.63448(5) 0.2880(3) 0.49306(6) 0.0376(4) Uani 1 1 d . . .
H26 H 0.6262 0.2272 0.4667 0.045 Uiso 1 1 calc R U .
C27 C 0.76920(5) 0.4351(3) 0.65211(6) 0.0361(4) Uani 1 1 d . . .
C28 C 0.78072(5) 0.5101(3) 0.69318(7) 0.0441(5) Uani 1 1 d . . .
H28 H 0.7638 0.5579 0.7014 0.053 Uiso 1 1 calc R U .
C29 C 0.81714(5) 0.5150(3) 0.72231(6) 0.0409(5) Uani 1 1 d . . .
H29 H 0.8248 0.5658 0.7499 0.049 Uiso 1 1 calc R U .
C30 C 0.84178(5) 0.4431(3) 0.70956(6) 0.0371(4) Uani 1 1 d . . .
C31 C 0.83045(5) 0.3655(3) 0.66874(6) 0.0465(5) Uani 1 1 d . . .
H31 H 0.8474 0.3164 0.6608 0.056 Uiso 1 1 calc R U .
C32 C 0.79424(5) 0.3606(3) 0.63989(6) 0.0427(5) Uani 1 1 d . . .
H32 H 0.7866 0.3080 0.6125 0.051 Uiso 1 1 calc R U .
C33 C 0.89312(5) 0.5081(3) 0.77809(6) 0.0420(5) Uani 1 1 d . . .
H33A H 0.8802 0.4636 0.7940 0.050 Uiso 1 1 calc R U .
H33B H 0.8913 0.6324 0.7773 0.050 Uiso 1 1 calc R U .
C34 C 0.93227(4) 0.4533(2) 0.80022(6) 0.0319(4) Uani 1 1 d . . .
C35 C 0.95367(5) 0.4834(3) 0.84480(6) 0.0338(4) Uani 1 1 d . . .
H35 H 0.9446 0.5446 0.8615 0.041 Uiso 1 1 calc R U .
C36 C 0.98871(5) 0.4203(3) 0.86378(6) 0.0341(4) Uani 1 1 d . . .
H36 H 1.0034 0.4373 0.8937 0.041 Uiso 1 1 calc R U .
C37 C 1.00168(4) 0.3323(2) 0.83827(5) 0.0321(4) Uani 1 1 d . . .
H37 H 1.0252 0.2897 0.8515 0.039 Uiso 1 1 calc R U .
C38 C 0.94745(4) 0.3664(3) 0.77683(6) 0.0343(4) Uani 1 1 d . . .
H38 H 0.9333 0.3486 0.7468 0.041 Uiso 1 1 calc R U .
C39 C 0.43070(4) 0.5414(2) 0.36481(5) 0.0299(4) Uani 1 1 d . . .
C40 C 0.39150(4) 0.5637(2) 0.33297(5) 0.0292(4) Uani 1 1 d . . .
C41 C 0.36850(5) 0.6587(3) 0.34447(6) 0.0367(4) Uani 1 1 d . . .
H41 H 0.3776 0.7151 0.3715 0.044 Uiso 1 1 calc R U .
C42 C 0.33188(5) 0.6704(3) 0.31587(6) 0.0403(5) Uani 1 1 d . . .
H42 H 0.3164 0.7327 0.3239 0.048 Uiso 1 1 calc R U .
C43 C 0.31854(4) 0.5892(3) 0.27529(6) 0.0323(4) Uani 1 1 d . . .
C44 C 0.34148(4) 0.4959(3) 0.26281(6) 0.0346(4) Uani 1 1 d . . .
H44 H 0.3325 0.4435 0.2353 0.042 Uiso 1 1 calc R U .
C45 C 0.37779(4) 0.4823(3) 0.29196(6) 0.0327(4) Uani 1 1 d . . .
H45 H 0.3932 0.4182 0.2841 0.039 Uiso 1 1 calc R U .
C46 C 0.23204(4) 0.5733(3) 0.18329(6) 0.0347(4) Uani 1 1 d . . .
C47 C 0.20868(5) 0.6600(3) 0.19653(6) 0.0398(5) Uani 1 1 d . . .
H47 H 0.2174 0.7070 0.2247 0.048 Uiso 1 1 calc R U .
C48 C 0.17263(5) 0.6754(3) 0.16760(6) 0.0408(5) Uani 1 1 d . . .
H48 H 0.1570 0.7341 0.1762 0.049 Uiso 1 1 calc R U .
C49 C 0.15939(4) 0.6042(3) 0.12572(6) 0.0340(4) Uani 1 1 d . . .
C50 C 0.18233(5) 0.5204(3) 0.11182(6) 0.0392(4) Uani 1 1 d . . .
H50 H 0.1736 0.4747 0.0835 0.047 Uiso 1 1 calc R U .
C51 C 0.21875(5) 0.5061(3) 0.14117(6) 0.0415(5) Uani 1 1 d . . .
H51 H 0.2345 0.4503 0.1323 0.050 Uiso 1 1 calc R U .
C52 C 0.10670(5) 0.5610(3) 0.05710(6) 0.0396(5) Uani 1 1 d . . .
H52A H 0.1074 0.4364 0.0577 0.047 Uiso 1 1 calc R U .
H52B H 0.1196 0.6013 0.0406 0.047 Uiso 1 1 calc R U .
C53 C 0.06806(4) 0.6232(2) 0.03576(5) 0.0304(4) Uani 1 1 d . . .
C54 C 0.04619(5) 0.5908(2) -0.00875(6) 0.0325(4) Uani 1 1 d . . .
H54 H 0.0549 0.5261 -0.0253 0.039 Uiso 1 1 calc R U .
C55 C 0.01147(5) 0.6561(2) -0.02786(6) 0.0332(4) Uani 1 1 d . . .
H55 H -0.0036 0.6360 -0.0575 0.040 Uiso 1 1 calc R U .
C56 C -0.00080(4) 0.7516(2) -0.00268(6) 0.0313(4) Uani 1 1 d . . .
H56 H -0.0242 0.7963 -0.0160 0.038 Uiso 1 1 calc R U .
C57 C 0.05350(4) 0.7178(2) 0.05874(5) 0.0316(4) Uani 1 1 d . . .
H57 H 0.0678 0.7383 0.0886 0.038 Uiso 1 1 calc R U .
N1 N 0.52233(4) 0.6345(2) 0.37901(5) 0.0337(3) Uani 1 1 d . . .
N2 N 0.77000(4) 0.9614(2) 0.54497(5) 0.0388(4) Uani 1 1 d . . .
N3 N 0.78300(4) 0.8927(2) 0.58212(5) 0.0402(4) Uani 1 1 d . . .
N4 N 0.72163(4) 0.3725(2) 0.58803(5) 0.0386(4) Uani 1 1 d . . .
N5 N 0.73130(4) 0.4405(2) 0.62473(5) 0.0423(4) Uani 1 1 d . . .
N6 N 0.98159(4) 0.3059(2) 0.79504(5) 0.0322(3) Uani 1 1 d . . .
N7 N 0.28057(4) 0.6120(2) 0.24794(5) 0.0384(4) Uani 1 1 d . . .
N8 N 0.26959(4) 0.5486(2) 0.21053(5) 0.0400(4) Uani 1 1 d . . .
N9 N 0.01965(4) 0.7821(2) 0.04018(5) 0.0312(3) Uani 1 1 d . . .
O1 O 0.62392(3) 0.8320(2) 0.43947(4) 0.0436(3) Uani 1 1 d . . .
O2 O 0.94690(4) 0.9622(2) 0.73408(5) 0.0515(4) Uani 1 1 d . . .
O3 O 0.94514(4) 1.1646(3) 0.68806(5) 0.0640(5) Uani 1 1 d . . .
O4 O 0.55218(3) 0.49763(19) 0.47988(4) 0.0382(3) Uani 1 1 d . . .
O5 O 0.55771(3) 0.28484(19) 0.43979(4) 0.0430(3) Uani 1 1 d . . .
O6 O 0.87844(3) 0.4409(2) 0.73497(5) 0.0568(5) Uani 1 1 d . . .
O7 O 0.44487(3) 0.63769(19) 0.39775(4) 0.0422(3) Uani 1 1 d . . .
O8 O 0.44794(3) 0.42267(19) 0.35691(4) 0.0375(3) Uani 1 1 d . . .
O9 O 0.12303(3) 0.6268(2) 0.10054(4) 0.0476(4) Uani 1 1 d . . .

loop_
_atom_site_aniso_label
_atom_site_aniso_U_11
_atom_site_aniso_U_22
_atom_site_aniso_U_33
_atom_site_aniso_U_23
_atom_site_aniso_U_13
_atom_site_aniso_U_12
Cd1 0.01650(7) 0.04822(10) 0.02979(7) 0.00757(6) 0.00113(5) -0.00186(5)
Cd2 0.01798(8) 0.04699(12) 0.02483(9) 0.000 0.00371(7) 0.000
C1 0.0232(8) 0.0445(10) 0.0305(9) -0.0051(8) 0.0071(7) -0.0023(7)
C2 0.0280(8) 0.0515(12) 0.0239(8) -0.0023(8) 0.0054(7) 0.0021(8)
C3 0.0329(9) 0.0453(11) 0.0295(9) 0.0010(8) 0.0122(7) -0.0016(8)
C4 0.0212(8) 0.0361(10) 0.0314(8) -0.0030(7) 0.0082(7) 0.0000(7)
C5 0.0232(8) 0.0427(11) 0.0271(8) 0.0006(8) 0.0042(7) -0.0013(7)
C6 0.0281(9) 0.0482(12) 0.0313(9) 0.0011(8) 0.0061(7) -0.0074(8)
C7 0.0215(8) 0.0408(11) 0.0326(9) -0.0047(8) 0.0064(7) -0.0036(7)
C8 0.0269(9) 0.0495(12) 0.0307(9) 0.0010(8) 0.0066(7) -0.0060(8)
C9 0.0274(9) 0.0488(12) 0.0360(10) -0.0004(9) 0.0103(8) -0.0084(8)
C10 0.0214(8) 0.0403(10) 0.0342(9) -0.0058(8) 0.0064(7) -0.0022(7)
C11 0.0290(9) 0.0502(12) 0.0351(10) 0.0058(9) 0.0049(8) -0.0033(8)
C12 0.0277(9) 0.0539(13) 0.0402(10) 0.0065(9) 0.0091(8) -0.0084(9)
C13 0.0223(8) 0.0423(11) 0.0317(9) -0.0046(8) 0.0059(7) -0.0037(7)
C14 0.0273(9) 0.0494(12) 0.0272(8) -0.0007(8) 0.0043(7) -0.0042(8)
C15 0.0251(8) 0.0484(12) 0.0324(9) -0.0029(8) 0.0096(7) -0.0054(8)
C16 0.0216(8) 0.0422(11) 0.0296(8) -0.0083(8) 0.0057(7) 0.0008(7)
C17 0.0292(9) 0.0552(12) 0.0275(9) 0.0015(9) 0.0053(7) -0.0014(9)
C18 0.0298(9) 0.0573(13) 0.0352(10) 0.0018(9) 0.0099(8) -0.0090(9)
C19 0.0223(9) 0.0606(14) 0.0329(9) -0.0166(9) 0.0080(7) -0.0004(8)
C20 0.0204(8) 0.0368(10) 0.0268(8) 0.0051(7) 0.0023(6) -0.0024(7)
C21 0.0199(8) 0.0343(10) 0.0257(8) 0.0038(7) 0.0020(6) -0.0003(7)
C22 0.0216(8) 0.0448(11) 0.0305(9) -0.0023(8) 0.0054(7) 0.0047(7)
C23 0.0247(8) 0.0452(11) 0.0267(8) -0.0039(8) 0.0029(7) 0.0016(8)
C24 0.0203(8) 0.0397(10) 0.0295(8) 0.0051(8) 0.0027(7) 0.0036(7)
C25 0.0262(9) 0.0551(13) 0.0333(9) -0.0032(9) 0.0078(7) 0.0088(8)
C26 0.0280(9) 0.0471(12) 0.0291(8) -0.0044(8) 0.0046(7) 0.0033(8)
C27 0.0217(8) 0.0428(11) 0.0337(9) 0.0002(8) 0.0029(7) 0.0032(7)
C28 0.0250(9) 0.0575(13) 0.0417(11) -0.0100(10) 0.0069(8) 0.0093(9)
C29 0.0259(9) 0.0533(12) 0.0345(9) -0.0110(9) 0.0048(7) 0.0058(8)
C30 0.0198(8) 0.0486(12) 0.0330(9) -0.0009(8) 0.0023(7) 0.0064(7)
C31 0.0256(9) 0.0727(16) 0.0344(10) -0.0086(10) 0.0068(8) 0.0124(9)
C32 0.0288(9) 0.0597(14) 0.0287(9) -0.0071(9) 0.0026(7) 0.0058(9)
C33 0.0252(9) 0.0555(13) 0.0361(10) -0.0102(9) 0.0051(7) 0.0068(9)
C34 0.0228(8) 0.0356(10) 0.0300(8) -0.0011(7) 0.0048(7) 0.0007(7)
C35 0.0310(9) 0.0375(10) 0.0286(8) -0.0050(8) 0.0092(7) 0.0003(8)
C36 0.0288(9) 0.0388(10) 0.0242(8) -0.0012(7) 0.0019(7) -0.0020(7)
C37 0.0218(8) 0.0366(9) 0.0291(8) 0.0011(7) 0.0031(7) 0.0005(7)
C38 0.0230(8) 0.0460(11) 0.0255(8) -0.0030(8) 0.0028(7) 0.0020(7)
C39 0.0193(8) 0.0368(10) 0.0266(8) 0.0058(7) 0.0034(6) -0.0025(7)
C40 0.0196(7) 0.0353(10) 0.0253(8) 0.0050(7) 0.0031(6) 0.0000(7)
C41 0.0281(9) 0.0483(11) 0.0263(8) -0.0043(8) 0.0051(7) 0.0024(8)
C42 0.0262(9) 0.0566(13) 0.0336(9) -0.0025(9) 0.0089(7) 0.0083(8)
C43 0.0193(8) 0.0421(10) 0.0282(8) 0.0053(8) 0.0037(6) 0.0025(7)
C44 0.0235(8) 0.0457(11) 0.0258(8) -0.0010(8) 0.0025(7) 0.0008(8)
C45 0.0210(8) 0.0427(10) 0.0289(8) 0.0015(8) 0.0057(7) 0.0054(7)
C46 0.0205(8) 0.0412(11) 0.0334(9) 0.0014(8) 0.0033(7) 0.0031(7)
C47 0.0259(9) 0.0545(12) 0.0300(9) -0.0076(9) 0.0038(7) 0.0028(8)
C48 0.0237(8) 0.0573(13) 0.0346(9) -0.0080(9) 0.0062(7) 0.0087(8)
C49 0.0206(8) 0.0422(10) 0.0301(8) 0.0002(8) 0.0027(7) 0.0048(7)
C50 0.0271(9) 0.0506(12) 0.0305(9) -0.0087(8) 0.0040(7) 0.0068(8)
C51 0.0256(9) 0.0530(12) 0.0392(10) -0.0067(9) 0.0078(8) 0.0114(8)
C52 0.0249(9) 0.0516(12) 0.0314(9) -0.0075(9) 0.0023(7) 0.0086(8)
C53 0.0219(8) 0.0335(9) 0.0283(8) 0.0007(7) 0.0041(7) 0.0007(7)
C54 0.0307(9) 0.0322(9) 0.0284(8) -0.0030(7) 0.0072(7) 0.0021(7)
C55 0.0284(9) 0.0359(10) 0.0239(8) -0.0014(7) 0.0010(7) -0.0024(7)
C56 0.0207(7) 0.0353(10) 0.0288(8) 0.0025(7) 0.0023(6) 0.0004(7)
C57 0.0225(8) 0.0410(10) 0.0233(8) -0.0025(7) 0.0027(6) 0.0020(7)
N1 0.0225(7) 0.0423(9) 0.0308(7) -0.0002(7) 0.0066(6) -0.0025(6)
N2 0.0232(7) 0.0503(10) 0.0350(8) -0.0041(7) 0.0055(6) -0.0047(7)
N3 0.0229(7) 0.0527(10) 0.0360(8) -0.0027(8) 0.0047(6) -0.0060(7)
N4 0.0218(7) 0.0496(10) 0.0332(8) 0.0006(7) 0.0018(6) 0.0052(7)
N5 0.0221(7) 0.0562(11) 0.0374(9) -0.0034(8) 0.0028(6) 0.0053(7)
N6 0.0214(7) 0.0421(9) 0.0273(7) -0.0017(6) 0.0053(6) 0.0020(6)
N7 0.0207(7) 0.0521(10) 0.0327(8) 0.0026(7) 0.0026(6) 0.0052(7)
N8 0.0214(7) 0.0523(11) 0.0359(8) -0.0019(8) 0.0030(6) 0.0066(7)
N9 0.0213(6) 0.0396(9) 0.0269(7) -0.0009(6) 0.0051(5) 0.0014(6)
O1 0.0223(6) 0.0641(10) 0.0345(7) 0.0040(7) 0.0033(5) -0.0110(6)
O2 0.0339(7) 0.0578(10) 0.0401(8) -0.0080(7) -0.0049(6) 0.0068(7)
O3 0.0332(8) 0.1114(16) 0.0373(8) -0.0071(9) 0.0060(6) -0.0312(9)
O4 0.0202(6) 0.0476(8) 0.0359(7) -0.0022(6) 0.0023(5) 0.0031(6)
O5 0.0298(6) 0.0475(8) 0.0364(7) -0.0069(6) 0.0003(5) -0.0023(6)
O6 0.0214(6) 0.0965(14) 0.0370(7) -0.0201(8) -0.0015(6) 0.0132(7)
O7 0.0272(6) 0.0496(9) 0.0350(7) -0.0067(6) -0.0002(5) -0.0018(6)
O8 0.0211(6) 0.0452(8) 0.0350(7) -0.0003(6) 0.0020(5) 0.0034(5)
O9 0.0210(6) 0.0739(11) 0.0329(7) -0.0152(7) -0.0021(5) 0.0128(6)

loop_
_atom_type_symbol
_atom_type_description
_atom_type_scat_dispersion_real
_atom_type_scat_dispersion_imag
_atom_type_scat_source
C C 0.0033 0.0016 'International Tables Vol C Tables 4.2.6.8 and 6.1.1.4'
H H 0.0000 0.0000 'International Tables Vol C Tables 4.2.6.8 and 6.1.1.4'
N N 0.0061 0.0033 'International Tables Vol C Tables 4.2.6.8 and 6.1.1.4'
O O 0.0106 0.0060 'International Tables Vol C Tables 4.2.6.8 and 6.1.1.4'
Cd Cd -0.8075 1.2024 'International Tables Vol C Tables 4.2.6.8 and 6.1.1.4'

loop_
_geom_angle_atom_site_label_1
_geom_angle_atom_site_label_2
_geom_angle_atom_site_label_3
_geom_angle
_geom_angle_site_symmetry_1
_geom_angle_site_symmetry_3
O4 Cd1 O8 179.13(5) . .
O4 Cd1 N9 88.25(5) . 4_545
O8 Cd1 N9 91.86(5) . 4_545
O4 Cd1 N1 90.04(5) . .
O8 Cd1 N1 89.85(5) . .
N9 Cd1 N1 178.25(5) 4_545 .
O4 Cd1 O7 124.19(5) . .
O8 Cd1 O7 54.95(5) . .
N9 Cd1 O7 88.81(5) 4_545 .
N1 Cd1 O7 92.48(5) . .
O4 Cd1 O5 54.84(5) . .
O8 Cd1 O5 126.01(5) . .
N9 Cd1 O5 92.49(5) 4_545 .
N1 Cd1 O5 86.20(5) . .
O7 Cd1 O5 178.33(5) . .
O4 Cd1 C39 151.61(6) . .
O8 Cd1 C39 27.53(5) . .
N9 Cd1 C39 89.65(5) 4_545 .
N1 Cd1 C39 92.04(5) . .
O7 Cd1 C39 27.43(5) . .
O5 Cd1 C39 153.55(5) . .
O4 Cd1 C20 27.55(5) . .
O8 Cd1 C20 153.29(6) . .
N9 Cd1 C20 91.48(5) 4_545 .
N1 Cd1 C20 86.82(5) . .
O7 Cd1 C20 151.64(5) . .
O5 Cd1 C20 27.33(5) . .
C39 Cd1 C20 178.52(6) . .
O3 Cd2 O3 173.18(11) . 2_756
O3 Cd2 N6 95.29(6) . 1_565
O3 Cd2 N6 81.06(5) 2_756 1_565
O3 Cd2 N6 81.06(5) . 2_766
O3 Cd2 N6 95.29(6) 2_756 2_766
N6 Cd2 N6 115.71(8) 1_565 2_766
O3 Cd2 O2 130.56(6) . 2_756
O3 Cd2 O2 54.48(6) 2_756 2_756
N6 Cd2 O2 132.58(5) 1_565 2_756
N6 Cd2 O2 86.80(5) 2_766 2_756
O3 Cd2 O2 54.48(6) . .
O3 Cd2 O2 130.56(6) 2_756 .
N6 Cd2 O2 86.80(5) 1_565 .
N6 Cd2 O2 132.58(5) 2_766 .
O2 Cd2 O2 108.63(7) 2_756 .
O3 Cd2 C19 157.57(7) . 2_756
O3 Cd2 C19 27.26(6) 2_756 2_756
N6 Cd2 C19 106.97(6) 1_565 2_756
N6 Cd2 C19 91.45(6) 2_766 2_756
O2 Cd2 C19 27.22(6) 2_756 2_756
O2 Cd2 C19 122.78(6) . 2_756
O3 Cd2 C19 27.26(7) . .
O3 Cd2 C19 157.57(7) 2_756 .
N6 Cd2 C19 91.45(6) 1_565 .
N6 Cd2 C19 106.98(6) 2_766 .
O2 Cd2 C19 122.79(6) 2_756 .
O2 Cd2 C19 27.22(6) . .
C19 Cd2 C19 145.32(10) 2_756 .
N1 C1 C2 122.51(16) . .
N1 C1 H1 118.7 . .
C2 C1 H1 118.7 . .
C1 C2 C3 119.50(16) . .
C1 C2 H2 120.2 . .
C3 C2 H2 120.2 . .
C2 C3 C4 119.25(18) . .
C2 C3 H3 120.4 . .
C4 C3 H3 120.4 . .
C5 C4 C3 117.57(16) . .
C5 C4 C6 122.68(16) . .
C3 C4 C6 119.75(17) . .
N1 C5 C4 123.51(16) . .
N1 C5 H5 118.2 . .
C4 C5 H5 118.2 . .
O1 C6 C4 108.82(16) . .
O1 C6 H6A 109.9 . .
C4 C6 H6A 109.9 . .
O1 C6 H6B 109.9 . .
C4 C6 H6B 109.9 . .
H6A C6 H6B 108.3 . .
O1 C7 C8 125.44(17) . .
O1 C7 C12 114.51(17) . .
C8 C7 C12 120.05(16) . .
C7 C8 C9 119.04(18) . .
C7 C8 H8 120.5 . .
C9 C8 H8 120.5 . .
C10 C9 C8 120.94(18) . .
C10 C9 H9 119.5 . .
C8 C9 H9 119.5 . .
C9 C10 C11 119.49(16) . .
C9 C10 N2 116.32(17) . .
C11 C10 N2 124.19(17) . .
C12 C11 C10 119.70(18) . .
C12 C11 H11 120.1 . .
C10 C11 H11 120.1 . .
C11 C12 C7 120.75(19) . .
C11 C12 H12 119.6 . .
C7 C12 H12 119.6 . .
C18 C13 C14 120.08(16) . .
C18 C13 N3 115.86(17) . .
C14 C13 N3 124.06(17) . .
C15 C14 C13 119.31(17) . .
C15 C14 H14 120.3 . .
C13 C14 H14 120.3 . .
C14 C15 C16 120.78(18) . .
C14 C15 H15 119.6 . .
C16 C15 H15 119.6 . .
C17 C16 C15 119.32(16) . .
C17 C16 C19 121.18(17) . .
C15 C16 C19 119.48(18) . .
C16 C17 C18 120.31(17) . .
C16 C17 H17 119.8 . .
C18 C17 H17 119.8 . .
C13 C18 C17 120.17(19) . .
C13 C18 H18 119.9 . .
C17 C18 H18 119.9 . .
O2 C19 O3 122.13(18) . .
O2 C19 C16 120.9(2) . .
O3 C19 C16 116.98(18) . .
O2 C19 Cd2 64.66(11) . .
O3 C19 Cd2 57.47(10) . .
C16 C19 Cd2 174.44(16) . .
O5 C20 O4 123.01(16) . .
O5 C20 C21 120.57(17) . .
O4 C20 C21 116.41(16) . .
O5 C20 Cd1 68.04(10) . .
O4 C20 Cd1 55.10(8) . .
C21 C20 Cd1 170.05(13) . .
C26 C21 C22 119.69(15) . .
C26 C21 C20 120.90(16) . .
C22 C21 C20 119.34(16) . .
C23 C22 C21 120.77(17) . .
C23 C22 H22 119.6 . .
C21 C22 H22 119.6 . .
C22 C23 C24 118.90(17) . .
C22 C23 H23 120.5 . .
C24 C23 H23 120.5 . .
C25 C24 C23 120.59(16) . .
C25 C24 N4 115.55(17) . .
C23 C24 N4 123.85(16) . .
C24 C25 C26 120.05(18) . .
C24 C25 H25 120.0 . .
C26 C25 H25 120.0 . .
C21 C26 C25 119.97(17) . .
C21 C26 H26 120.0 . .
C25 C26 H26 120.0 . .
C28 C27 C32 120.03(16) . .
C28 C27 N5 115.83(17) . .
C32 C27 N5 124.14(17) . .
C27 C28 C29 120.82(18) . .
C27 C28 H28 119.6 . .
C29 C28 H28 119.6 . .
C30 C29 C28 118.62(18) . .
C30 C29 H29 120.7 . .
C28 C29 H29 120.7 . .
O6 C30 C29 124.43(17) . .
O6 C30 C31 114.61(17) . .
C29 C30 C31 120.96(16) . .
C32 C31 C30 120.30(18) . .
C32 C31 H31 119.9 . .
C30 C31 H31 119.9 . .
C31 C32 C27 119.26(18) . .
C31 C32 H32 120.4 . .
C27 C32 H32 120.4 . .
O6 C33 C34 106.71(16) . .
O6 C33 H33A 110.4 . .
C34 C33 H33A 110.4 . .
O6 C33 H33B 110.4 . .
C34 C33 H33B 110.4 . .
H33A C33 H33B 108.6 . .
C38 C34 C35 118.15(16) . .
C38 C34 C33 120.46(16) . .
C35 C34 C33 121.36(17) . .
C36 C35 C34 118.56(17) . .
C36 C35 H35 120.7 . .
C34 C35 H35 120.7 . .
C37 C36 C35 119.71(16) . .
C37 C36 H36 120.1 . .
C35 C36 H36 120.1 . .
N6 C37 C36 122.31(16) . .
N6 C37 H37 118.8 . .
C36 C37 H37 118.8 . .
N6 C38 C34 123.53(16) . .
N6 C38 H38 118.2 . .
C34 C38 H38 118.2 . .
O7 C39 O8 122.72(15) . .
O7 C39 C40 120.04(17) . .
O8 C39 C40 117.23(15) . .
O7 C39 Cd1 66.77(9) . .
O8 C39 Cd1 56.01(8) . .
C40 C39 Cd1 172.56(13) . .
C41 C40 C45 119.50(15) . .
C41 C40 C39 120.69(16) . .
C45 C40 C39 119.77(16) . .
C40 C41 C42 120.33(17) . .
C40 C41 H41 119.8 . .
C42 C41 H41 119.8 . .
C43 C42 C41 119.72(18) . .
C43 C42 H42 120.1 . .
C41 C42 H42 120.1 . .
C42 C43 C44 120.67(16) . .
C42 C43 N7 115.34(17) . .
C44 C43 N7 123.98(16) . .
C45 C44 C43 119.05(17) . .
C45 C44 H44 120.5 . .
C43 C44 H44 120.5 . .
C44 C45 C40 120.70(17) . .
C44 C45 H45 119.6 . .
C40 C45 H45 119.6 . .
C51 C46 C47 119.63(16) . .
C51 C46 N8 116.21(17) . .
C47 C46 N8 124.16(17) . .
C48 C47 C46 119.43(17) . .
C48 C47 H47 120.3 . .
C46 C47 H47 120.3 . .
C47 C48 C49 120.50(18) . .
C47 C48 H48 119.7 . .
C49 C48 H48 119.7 . .
O9 C49 C50 124.72(16) . .
O9 C49 C48 114.53(17) . .
C50 C49 C48 120.75(16) . .
C49 C50 C51 118.38(17) . .
C49 C50 H50 120.8 . .
C51 C50 H50 120.8 . .
C46 C51 C50 121.28(18) . .
C46 C51 H51 119.4 . .
C50 C51 H51 119.4 . .
O9 C52 C53 107.52(15) . .
O9 C52 H52A 110.2 . .
C53 C52 H52A 110.2 . .
O9 C52 H52B 110.2 . .
C53 C52 H52B 110.2 . .
H52A C52 H52B 108.5 . .
C57 C53 C54 117.91(15) . .
C57 C53 C52 121.83(15) . .
C54 C53 C52 120.23(17) . .
C55 C54 C53 118.89(17) . .
C55 C54 H54 120.6 . .
C53 C54 H54 120.6 . .
C54 C55 C56 119.50(16) . .
C54 C55 H55 120.3 . .
C56 C55 H55 120.3 . .
N9 C56 C55 122.41(15) . .
N9 C56 H56 118.8 . .
C55 C56 H56 118.8 . .
N9 C57 C53 123.35(15) . .
N9 C57 H57 118.3 . .
C53 C57 H57 118.3 . .
C1 N1 C5 117.66(16) . .
C1 N1 Cd1 119.25(12) . .
C5 N1 Cd1 123.09(12) . .
N3 N2 C10 113.97(17) . .
N2 N3 C13 114.61(17) . .
N5 N4 C24 113.82(16) . .
N4 N5 C27 114.62(16) . .
C37 N6 C38 117.71(16) . .
C37 N6 Cd2 124.81(12) . 1_545
C38 N6 Cd2 117.34(12) . 1_545
N8 N7 C43 114.44(16) . .
N7 N8 C46 114.32(16) . .
C56 N9 C57 117.93(16) . .
C56 N9 Cd1 121.87(11) . 4
C57 N9 Cd1 120.05(11) . 4
C7 O1 C6 119.02(15) . .
C19 O2 Cd2 88.12(13) . .
C19 O3 Cd2 95.26(13) . .
C20 O4 Cd1 97.35(10) . .
C20 O5 Cd1 84.63(11) . .
C30 O6 C33 119.91(15) . .
C39 O7 Cd1 85.80(11) . .
C39 O8 Cd1 96.45(10) . .
C49 O9 C52 119.36(15) . .

loop_
_geom_bond_atom_site_label_1
_geom_bond_atom_site_label_2
_geom_bond_distance
_geom_bond_site_symmetry_2
Cd1 O4 2.2430(15) .
Cd1 O8 2.2613(15) .
Cd1 N9 2.3447(15) 4_545
Cd1 N1 2.3471(16) .
Cd1 O7 2.4971(15) .
Cd1 O5 2.5267(15) .
Cd1 C39 2.7100(19) .
Cd1 C20 2.7124(19) .
Cd2 O3 2.3082(18) .
Cd2 O3 2.3084(18) 2_756
Cd2 N6 2.3254(15) 1_565
Cd2 N6 2.3254(15) 2_766
Cd2 O2 2.4651(16) 2_756
Cd2 O2 2.4652(17) .
Cd2 C19 2.726(2) 2_756
Cd2 C19 2.726(2) .
C1 N1 1.341(2) .
C1 C2 1.368(3) .
C1 H1 0.9300 .
C2 C3 1.378(3) .
C2 H2 0.9300 .
C3 C4 1.389(2) .
C3 H3 0.9300 .
C4 C5 1.380(3) .
C4 C6 1.504(2) .
C5 N1 1.346(2) .
C5 H5 0.9300 .
C6 O1 1.415(2) .
C6 H6A 0.9700 .
C6 H6B 0.9700 .
C7 O1 1.369(2) .
C7 C8 1.383(3) .
C7 C12 1.387(3) .
C8 C9 1.388(2) .
C8 H8 0.9300 .
C9 C10 1.385(3) .
C9 H9 0.9300 .
C10 C11 1.388(3) .
C10 N2 1.426(2) .
C11 C12 1.375(3) .
C11 H11 0.9300 .
C12 H12 0.9300 .
C13 C18 1.383(3) .
C13 C14 1.397(3) .
C13 N3 1.431(2) .
C14 C15 1.383(2) .
C14 H14 0.9300 .
C15 C16 1.399(3) .
C15 H15 0.9300 .
C16 C17 1.380(3) .
C16 C19 1.505(2) .
C17 C18 1.391(3) .
C17 H17 0.9300 .
C18 H18 0.9300 .
C19 O2 1.248(3) .
C19 O3 1.254(3) .
C20 O5 1.251(2) .
C20 O4 1.265(2) .
C20 C21 1.501(2) .
C21 C26 1.380(3) .
C21 C22 1.391(2) .
C22 C23 1.384(2) .
C22 H22 0.9300 .
C23 C24 1.392(3) .
C23 H23 0.9300 .
C24 C25 1.378(3) .
C24 N4 1.428(2) .
C25 C26 1.389(2) .
C25 H25 0.9300 .
C26 H26 0.9300 .
C27 C28 1.381(3) .
C27 C32 1.390(3) .
C27 N5 1.419(2) .
C28 C29 1.383(3) .
C28 H28 0.9300 .
C29 C30 1.378(3) .
C29 H29 0.9300 .
C30 O6 1.367(2) .
C30 C31 1.383(3) .
C31 C32 1.374(3) .
C31 H31 0.9300 .
C32 H32 0.9300 .
C33 O6 1.408(2) .
C33 C34 1.506(2) .
C33 H33A 0.9700 .
C33 H33B 0.9700 .
C34 C38 1.377(3) .
C34 C35 1.389(2) .
C35 C36 1.382(2) .
C35 H35 0.9300 .
C36 C37 1.375(3) .
C36 H36 0.9300 .
C37 N6 1.339(2) .
C37 H37 0.9300 .
C38 N6 1.344(2) .
C38 H38 0.9300 .
C39 O7 1.252(2) .
C39 O8 1.261(2) .
C39 C40 1.502(2) .
C40 C41 1.381(3) .
C40 C45 1.395(2) .
C41 C42 1.388(2) .
C41 H41 0.9300 .
C42 C43 1.384(3) .
C42 H42 0.9300 .
C43 C44 1.391(3) .
C43 N7 1.432(2) .
C44 C45 1.383(2) .
C44 H44 0.9300 .
C45 H45 0.9300 .
C46 C51 1.382(3) .
C46 C47 1.395(3) .
C46 N8 1.419(2) .
C47 C48 1.375(2) .
C47 H47 0.9300 .
C48 C49 1.387(3) .
C48 H48 0.9300 .
C49 O9 1.367(2) .
C49 C50 1.384(3) .
C50 C51 1.389(2) .
C50 H50 0.9300 .
C51 H51 0.9300 .
C52 O9 1.413(2) .
C52 C53 1.505(2) .
C52 H52A 0.9700 .
C52 H52B 0.9700 .
C53 C57 1.380(2) .
C53 C54 1.393(2) .
C54 C55 1.378(2) .
C54 H54 0.9300 .
C55 C56 1.378(3) .
C55 H55 0.9300 .
C56 N9 1.336(2) .
C56 H56 0.9300 .
C57 N9 1.345(2) .
C57 H57 0.9300 .
N2 N3 1.247(2) .
N4 N5 1.240(2) .
N6 Cd2 2.3255(15) 1_545
N7 N8 1.240(2) .
N9 Cd1 2.3448(15) 4

loop_
_geom_hbond_atom_site_label_D
_geom_hbond_atom_site_label_H
_geom_hbond_atom_site_label_A
_geom_hbond_distance_DH
_geom_hbond_distance_HA
_geom_hbond_distance_DA
_geom_hbond_angle_DHA
_geom_hbond_site_symmetry_A
C1 H1 O8 0.93 2.52 3.189(2) 128.9 .
C5 H5 O1 0.93 2.35 2.713(2) 103.2 .
C38 H38 O6 0.93 2.23 2.616(2) 104.3 .
C57 H57 O9 0.93 2.29 2.665(2) 103.5 .
C37 H37 O3 0.93 2.37 2.991(2) 123.9 2_746
C56 H56 O4 0.93 2.55 3.181(2) 125.8 4

loop_
_geom_torsion_atom_site_label_1
_geom_torsion_atom_site_label_2
_geom_torsion_atom_site_label_3
_geom_torsion_atom_site_label_4
_geom_torsion
_geom_torsion_site_symmetry_4
N1 C1 C2 C3 0.6(3) .
C1 C2 C3 C4 -0.1(3) .
C2 C3 C4 C5 -0.5(3) .
C2 C3 C4 C6 178.86(18) .
C3 C4 C5 N1 0.7(3) .
C6 C4 C5 N1 -178.61(18) .
C5 C4 C6 O1 3.7(3) .
C3 C4 C6 O1 -175.62(17) .
O1 C7 C8 C9 178.31(19) .
C12 C7 C8 C9 -1.8(3) .
C7 C8 C9 C10 0.4(3) .
C8 C9 C10 C11 1.1(3) .
C8 C9 C10 N2 -178.04(18) .
C9 C10 C11 C12 -1.2(3) .
N2 C10 C11 C12 177.9(2) .
C10 C11 C12 C7 -0.3(3) .
O1 C7 C12 C11 -178.33(19) .
C8 C7 C12 C11 1.8(3) .
C18 C13 C14 C15 -1.9(3) .
N3 C13 C14 C15 178.62(19) .
C13 C14 C15 C16 1.0(3) .
C14 C15 C16 C17 0.8(3) .
C14 C15 C16 C19 -177.35(18) .
C15 C16 C17 C18 -1.7(3) .
C19 C16 C17 C18 176.44(19) .
C14 C13 C18 C17 1.0(3) .
N3 C13 C18 C17 -179.44(19) .
C16 C17 C18 C13 0.8(3) .
C17 C16 C19 O2 16.8(3) .
C15 C16 C19 O2 -165.04(19) .
C17 C16 C19 O3 -162.5(2) .
C15 C16 C19 O3 15.7(3) .
O5 C20 C21 C26 14.8(3) .
O4 C20 C21 C26 -163.70(18) .
O5 C20 C21 C22 -168.00(18) .
O4 C20 C21 C22 13.5(3) .
C26 C21 C22 C23 0.1(3) .
C20 C21 C22 C23 -177.13(18) .
C21 C22 C23 C24 1.3(3) .
C22 C23 C24 C25 -1.4(3) .
C22 C23 C24 N4 179.03(19) .
C23 C24 C25 C26 0.2(3) .
N4 C24 C25 C26 179.73(19) .
C22 C21 C26 C25 -1.4(3) .
C20 C21 C26 C25 175.80(18) .
C24 C25 C26 C21 1.3(3) .
C32 C27 C28 C29 1.1(3) .
N5 C27 C28 C29 -178.8(2) .
C27 C28 C29 C30 -0.1(3) .
C28 C29 C30 O6 179.3(2) .
C28 C29 C30 C31 -0.8(3) .
O6 C30 C31 C32 -179.4(2) .
C29 C30 C31 C32 0.7(4) .
C30 C31 C32 C27 0.3(4) .
C28 C27 C32 C31 -1.2(3) .
N5 C27 C32 C31 178.8(2) .
O6 C33 C34 C38 4.7(3) .
O6 C33 C34 C35 -173.10(18) .
C38 C34 C35 C36 -1.9(3) .
C33 C34 C35 C36 175.92(19) .
C34 C35 C36 C37 1.0(3) .
C35 C36 C37 N6 0.6(3) .
C35 C34 C38 N6 1.5(3) .
C33 C34 C38 N6 -176.37(19) .
O7 C39 C40 C41 -15.9(3) .
O8 C39 C40 C41 163.57(18) .
O7 C39 C40 C45 166.58(18) .
O8 C39 C40 C45 -14.0(3) .
C45 C40 C41 C42 1.3(3) .
C39 C40 C41 C42 -176.27(18) .
C40 C41 C42 C43 -1.3(3) .
C41 C42 C43 C44 -0.1(3) .
C41 C42 C43 N7 -178.86(19) .
C42 C43 C44 C45 1.4(3) .
N7 C43 C44 C45 -179.97(18) .
C43 C44 C45 C40 -1.3(3) .
C41 C40 C45 C44 0.0(3) .
C39 C40 C45 C44 177.60(17) .
C51 C46 C47 C48 0.8(3) .
N8 C46 C47 C48 -179.5(2) .
C46 C47 C48 C49 0.6(3) .
C47 C48 C49 O9 179.2(2) .
C47 C48 C49 C50 -1.8(3) .
O9 C49 C50 C51 -179.6(2) .
C48 C49 C50 C51 1.4(3) .
C47 C46 C51 C50 -1.2(3) .
N8 C46 C51 C50 179.1(2) .
C49 C50 C51 C46 0.1(3) .
O9 C52 C53 C57 -3.6(3) .
O9 C52 C53 C54 174.20(17) .
C57 C53 C54 C55 0.9(3) .
C52 C53 C54 C55 -177.01(18) .
C53 C54 C55 C56 0.0(3) .
C54 C55 C56 N9 -0.8(3) .
C54 C53 C57 N9 -1.1(3) .
C52 C53 C57 N9 176.82(18) .
C2 C1 N1 C5 -0.4(3) .
C2 C1 N1 Cd1 179.99(14) .
C4 C5 N1 C1 -0.3(3) .
C4 C5 N1 Cd1 179.30(14) .
C9 C10 N2 N3 179.63(18) .
C11 C10 N2 N3 0.5(3) .
C10 N2 N3 C13 179.73(16) .
C18 C13 N3 N2 175.42(19) .
C14 C13 N3 N2 -5.1(3) .
C25 C24 N4 N5 -174.60(19) .
C23 C24 N4 N5 5.0(3) .
C24 N4 N5 C27 179.58(17) .
C28 C27 N5 N4 179.9(2) .
C32 C27 N5 N4 0.0(3) .
C36 C37 N6 C38 -1.0(3) .
C36 C37 N6 Cd2 -176.63(14) 1_545
C34 C38 N6 C37 0.0(3) .
C34 C38 N6 Cd2 175.93(15) 1_545
C42 C43 N7 N8 175.11(19) .
C44 C43 N7 N8 -3.6(3) .
C43 N7 N8 C46 -179.23(16) .
C51 C46 N8 N7 179.41(19) .
C47 C46 N8 N7 -0.3(3) .
C55 C56 N9 C57 0.7(3) .
C55 C56 N9 Cd1 176.27(14) 4
C53 C57 N9 C56 0.3(3) .
C53 C57 N9 Cd1 -175.38(14) 4
C8 C7 O1 C6 6.3(3) .
C12 C7 O1 C6 -173.57(18) .
C4 C6 O1 C7 170.24(16) .
O3 C19 O2 Cd2 -1.1(2) .
C16 C19 O2 Cd2 179.68(16) .
O2 C19 O3 Cd2 1.2(2) .
C16 C19 O3 Cd2 -179.57(14) .
O5 C20 O4 Cd1 -4.5(2) .
C21 C20 O4 Cd1 173.96(13) .
O4 C20 O5 Cd1 3.98(18) .
C21 C20 O5 Cd1 -174.42(16) .
C29 C30 O6 C33 3.1(3) .
C31 C30 O6 C33 -176.8(2) .
C34 C33 O6 C30 168.22(19) .
O8 C39 O7 Cd1 -2.75(18) .
C40 C39 O7 Cd1 176.64(15) .
O7 C39 O8 Cd1 3.05(19) .
C40 C39 O8 Cd1 -176.36(13) .
C50 C49 O9 C52 0.3(3) .
C48 C49 O9 C52 179.36(19) .
C53 C52 O9 C49 -173.20(17) .
